data_2202107
loop_
_publ_author_name
'Mothi Mohamed, Ebrahim'
'Chandrasekar, Srinivasan'
'Panchanatheswaran, Krishnaswamy'

_publ_section_title
;
 <i>N</i>-(3-Chlorophenyl)-\a-(2-hydroxyphenyl)nitrone: supramolecular
 aggregation through \p--\p and C--H&#x00B7;&#x00B7;&#x00B7;\p
 interactions
;
_journal_issue 2
_journal_name_full 'Acta Crystallographica Section E'
_journal_page_first o234
_journal_page_last o236
_journal_paper_doi 10.1107/S1600536803001326
_journal_volume 59
_journal_year 2003
_chemical_formula_iupac 'C13 H10 Cl N O2'
_chemical_formula_moiety 'C13 H10 Cl N O2'
_chemical_formula_sum 'C13 H10 Cl N O2'
_chemical_formula_weight 247.67
_chemical_melting_point .398E-305
_chemical_name_systematic
;
N-(3-chlorophenyl)-\a-(2-hydroxyphenyl)nitrone
;
_space_group_IT_number 14
_symmetry_cell_setting monoclinic
_symmetry_space_group_name_Hall '-P 2yn'
_symmetry_space_group_name_H-M 'P 1 21/n 1'
_atom_sites_solution_hydrogens geom
_atom_sites_solution_primary direct
_atom_sites_solution_secondary difmap
_audit_creation_method SHELXL-97
_cell_angle_alpha 90.00
_cell_angle_beta 97.436(6)
_cell_angle_gamma 90.00
_cell_formula_units_Z 4
_cell_length_a 5.9476(8)
_cell_length_b 14.613(8)
_cell_length_c 12.850(6)
_cell_measurement_reflns_used 2093
_cell_measurement_temperature 293(2)
_cell_measurement_theta_max 12
_cell_measurement_theta_min 2
_cell_volume 1107.4(8)
_computing_cell_refinement 'CAD-4 Software'
_computing_data_collection 'CAD-4 Software (Enraf-Nonius, 1989)'
_computing_data_reduction 'MolEN (Fair, 1990)'
_computing_molecular_graphics 'ORTEP-3 (Farrugia, 1997) and PLATON (Spek, 1998)'
_computing_publication_material SHELXL97
_computing_structure_refinement 'SHELXL97 (Sheldrick, 1997)'
_computing_structure_solution 'SHELXS97 (Sheldrick, 1997)'
_diffrn_ambient_temperature 293(2)
_diffrn_measured_fraction_theta_full 1.000
_diffrn_measured_fraction_theta_max 1.000
_diffrn_measurement_device_type 'Enraf-Nnius CAD-4'
_diffrn_measurement_method \w-2\q
_diffrn_radiation_monochromator graphite
_diffrn_radiation_source 'fine-focus sealed tube'
_diffrn_radiation_type CuK\a
_diffrn_radiation_wavelength 1.5418
_diffrn_reflns_av_R_equivalents 0.0439
_diffrn_reflns_av_sigmaI/netI 0.0210
_diffrn_reflns_limit_h_max 7
_diffrn_reflns_limit_h_min 0
_diffrn_reflns_limit_k_max 17
_diffrn_reflns_limit_k_min 0
_diffrn_reflns_limit_l_max 15
_diffrn_reflns_limit_l_min -15
_diffrn_reflns_number 2300
_diffrn_reflns_theta_full 69.89
_diffrn_reflns_theta_max 69.89
_diffrn_reflns_theta_min 4.60
_diffrn_standards_decay_% 0
_diffrn_standards_interval_count 100
_diffrn_standards_number 3
_exptl_absorpt_coefficient_mu 2.961
_exptl_absorpt_correction_T_max 0.8624
_exptl_absorpt_correction_T_min 0.8346
_exptl_absorpt_correction_type '\y scan'
_exptl_absorpt_process_details '(North et al., 1968)'
_exptl_crystal_colour 'pale yellow'
_exptl_crystal_density_diffrn 1.486
_exptl_crystal_density_method 'not measured'
_exptl_crystal_description needle
_exptl_crystal_F_000 512
_exptl_crystal_size_max 0.1
_exptl_crystal_size_mid 0.05
_exptl_crystal_size_min 0.05
_refine_diff_density_max 0.218
_refine_diff_density_min -0.149
_refine_ls_extinction_coef 0.0081(6)
_refine_ls_extinction_expression Fc^*^=kFc[1+0.001xFc^2^\l^3^/sin(2\q)]^-1/4^
_refine_ls_extinction_method SHELXL97
_refine_ls_goodness_of_fit_ref 1.056
_refine_ls_hydrogen_treatment mixed
_refine_ls_matrix_type full
_refine_ls_number_parameters 162
_refine_ls_number_reflns 2093
_refine_ls_number_restraints 0
_refine_ls_restrained_S_all 1.056
_refine_ls_R_factor_all 0.0414
_refine_ls_R_factor_gt 0.0340
_refine_ls_shift/su_max 0.001
_refine_ls_shift/su_mean 0.000
_refine_ls_structure_factor_coef Fsqd
_refine_ls_weighting_details 'calc w = 1/[\s^2^(Fo^2^)+(0.0449P)^2^+0.3447P] where P = (Fo^2^+2Fc^2^)/3'
_refine_ls_weighting_scheme calc
_refine_ls_wR_factor_gt 0.0903
_refine_ls_wR_factor_ref 0.0974
_reflns_number_gt 1779
_reflns_number_total 2093
_reflns_threshold_expression I>2\s(I)
_cod_data_source_file ob6209.cif
_cod_data_source_block I
_cod_depositor_comments
;
The following automatic conversions were performed:
'_symmetry_cell_setting' value 'Monoclinic' changed to 'monoclinic'
according to '/home/saulius/struct/CIF-dictionaries/cif_core.dic'
dictionary named 'cif_core.dic' version 2.4.1 from 2010-06-29.

Automatic conversion script
Id: cif_fix_enum 1527 2010-12-29 10:47:43Z saulius 

The following automatic conversions were performed:

'_symmetry_cell_setting' value 'Monoclinic' changed to 'monoclinic'
according to /home/saulius/struct/CIF-dictionaries/cif_core.dic
dictionary named 'cif_core.dic' version 2.4.1 from 2010-06-29.

Automatic conversion script
Id: cif_fix_values 1715 2011-07-08 13:25:40Z adriana 
;
_cod_original_sg_symbol_H-M 'P 21/n'
_cod_database_code 2202107
_cod_database_fobs_code 2202107

loop_
_symmetry_equiv_pos_as_xyz
'x, y, z'
'-x+1/2, y+1/2, -z+1/2'
'-x, -y, -z'
'x-1/2, -y-1/2, z-1/2'

loop_
_atom_site_label
_atom_site_fract_x
_atom_site_fract_y
_atom_site_fract_z
_atom_site_U_iso_or_equiv
_atom_site_adp_type
_atom_site_calc_flag
_atom_site_refinement_flags
_atom_site_occupancy
_atom_site_disorder_assembly
_atom_site_disorder_group
_atom_site_type_symbol
Cl 0.10997(8) 0.87607(4) 0.06473(3) 0.0673(2) Uani d . 1 . . Cl
O1 0.17729(18) 0.84631(9) 0.46978(9) 0.0507(3) Uani d . 1 . . O
O2 0.1357(2) 0.96928(10) 0.60065(10) 0.0542(4) Uani d . 1 . . O
H1 0.124(4) 0.9255(18) 0.5458(19) 0.081 Uiso d . 1 . . H
N 0.3918(2) 0.86041(9) 0.45613(10) 0.0365(3) Uani d . 1 . . N
C1 0.3185(3) 0.84911(12) 0.16810(13) 0.0432(4) Uani d . 1 . . C
C2 0.5202(3) 0.81116(12) 0.14679(14) 0.0479(4) Uani d . 1 . . C
H2 0.5458 0.8002 0.0780 0.057 Uiso calc R 1 . . H
C3 0.6826(3) 0.78987(12) 0.22973(15) 0.0486(4) Uani d . 1 . . C
H3 0.8193 0.7644 0.2164 0.058 Uiso calc R 1 . . H
C4 0.6464(3) 0.80565(12) 0.33237(13) 0.0438(4) Uani d . 1 . . C
H4 0.7566 0.7909 0.3879 0.053 Uiso calc R 1 . . H
C5 0.4422(3) 0.84400(11) 0.35048(12) 0.0364(3) Uani d . 1 . . C
C6 0.2753(3) 0.86601(11) 0.26927(12) 0.0395(4) Uani d . 1 . . C
H6 0.1383 0.8914 0.2824 0.047 Uiso calc R 1 . . H
C7 0.5452(3) 0.88661(11) 0.53128(12) 0.0372(4) Uani d . 1 . . C
H7 0.691(3) 0.8939(11) 0.5110(14) 0.040(5) Uiso d . 1 . . H
C8 0.5097(2) 0.90366(11) 0.63910(12) 0.0355(3) Uani d . 1 . . C
C9 0.6919(3) 0.88394(12) 0.71651(14) 0.0444(4) Uani d . 1 . . C
H9 0.8273 0.8626 0.6966 0.053 Uiso calc R 1 . . H
C10 0.6738(3) 0.89563(13) 0.82114(14) 0.0536(5) Uani d . 1 . . C
H10 0.7938 0.8800 0.8717 0.064 Uiso calc R 1 . . H
C11 0.4762(3) 0.93081(13) 0.85066(14) 0.0525(5) Uani d . 1 . . C
H11 0.4641 0.9390 0.9215 0.063 Uiso calc R 1 . . H
C12 0.2970(3) 0.95383(13) 0.77668(13) 0.0480(4) Uani d . 1 . . C
H12 0.1657 0.9781 0.7978 0.058 Uiso calc R 1 . . H
C13 0.3110(3) 0.94098(11) 0.67035(12) 0.0393(4) Uani d . 1 . . C

loop_
_atom_site_aniso_label
_atom_site_aniso_U_11
_atom_site_aniso_U_22
_atom_site_aniso_U_33
_atom_site_aniso_U_12
_atom_site_aniso_U_13
_atom_site_aniso_U_23
Cl 0.0592(3) 0.1059(5) 0.0345(3) -0.0032(3) -0.00284(19) 0.0013(2)
O1 0.0319(6) 0.0774(9) 0.0433(7) -0.0128(6) 0.0072(5) -0.0037(6)
O2 0.0390(6) 0.0742(9) 0.0485(7) 0.0154(6) 0.0019(5) 0.0027(6)
N 0.0303(6) 0.0447(7) 0.0346(7) -0.0015(5) 0.0046(5) 0.0027(5)
C1 0.0445(9) 0.0498(10) 0.0349(8) -0.0084(7) 0.0039(7) -0.0010(7)
C2 0.0542(10) 0.0507(10) 0.0412(9) -0.0091(8) 0.0159(7) -0.0087(7)
C3 0.0445(9) 0.0469(10) 0.0571(11) 0.0010(7) 0.0171(8) -0.0076(8)
C4 0.0387(8) 0.0447(9) 0.0477(9) 0.0030(7) 0.0046(7) -0.0013(7)
C5 0.0362(8) 0.0385(8) 0.0348(8) -0.0034(6) 0.0058(6) -0.0007(6)
C6 0.0352(8) 0.0462(9) 0.0370(8) -0.0021(7) 0.0044(6) -0.0010(7)
C7 0.0303(8) 0.0430(9) 0.0379(8) -0.0002(6) 0.0036(6) 0.0010(6)
C8 0.0335(7) 0.0375(8) 0.0347(8) -0.0027(6) 0.0014(6) 0.0013(6)
C9 0.0387(9) 0.0490(10) 0.0434(9) 0.0017(7) -0.0031(7) -0.0022(7)
C10 0.0563(11) 0.0597(12) 0.0402(9) 0.0001(8) -0.0113(8) -0.0001(8)
C11 0.0654(11) 0.0575(11) 0.0346(8) -0.0112(9) 0.0066(8) -0.0035(8)
C12 0.0488(9) 0.0529(10) 0.0446(9) -0.0035(8) 0.0146(7) -0.0039(8)
C13 0.0357(8) 0.0418(9) 0.0402(8) -0.0009(6) 0.0041(6) 0.0034(7)

loop_
_atom_type_symbol
_atom_type_description
_atom_type_scat_dispersion_real
_atom_type_scat_dispersion_imag
_atom_type_scat_source
C C 0.0181 0.0091 'International Tables Vol C Tables 4.2.6.8 and 6.1.1.4'
H H 0.0000 0.0000 'International Tables Vol C Tables 4.2.6.8 and 6.1.1.4'
N N 0.0311 0.0180 'International Tables Vol C Tables 4.2.6.8 and 6.1.1.4'
O O 0.0492 0.0322 'International Tables Vol C Tables 4.2.6.8 and 6.1.1.4'
Cl Cl 0.3639 0.7018 'International Tables Vol C Tables 4.2.6.8 and 6.1.1.4'

loop_
_geom_angle_atom_site_label_1
_geom_angle_atom_site_label_2
_geom_angle_atom_site_label_3
_geom_angle
_geom_angle_publ_flag
C13 O2 H1 105.3(15) ?
C7 N O1 122.91(13) y
C7 N C5 122.38(13) y
O1 N C5 114.70(12) y
C6 C1 C2 122.11(16) ?
C6 C1 Cl 118.48(13) y
C2 C1 Cl 119.41(13) y
C3 C2 C1 118.51(16) ?
C3 C2 H2 120.7 ?
C1 C2 H2 120.7 ?
C2 C3 C4 121.31(16) ?
C2 C3 H3 119.3 ?
C4 C3 H3 119.3 ?
C3 C4 C5 118.44(16) ?
C3 C4 H4 120.8 ?
C5 C4 H4 120.8 ?
C6 C5 C4 121.84(15) ?
C6 C5 N 116.97(14) ?
C4 C5 N 121.17(14) ?
C1 C6 C5 117.79(15) ?
C1 C6 H6 121.1 ?
C5 C6 H6 121.1 ?
N C7 C8 125.91(14) ?
N C7 H7 114.2(11) ?
C8 C7 H7 119.9(11) ?
C9 C8 C13 118.54(15) ?
C9 C8 C7 116.60(14) y
C13 C8 C7 124.83(14) ?
C10 C9 C8 121.16(16) ?
C10 C9 H9 119.4 ?
C8 C9 H9 119.4 ?
C9 C10 C11 119.53(17) ?
C9 C10 H10 120.2 ?
C11 C10 H10 120.2 ?
C12 C11 C10 120.83(17) ?
C12 C11 H11 119.6 ?
C10 C11 H11 119.6 ?
C11 C12 C13 120.40(16) ?
C11 C12 H12 119.8 ?
C13 C12 H12 119.8 ?
O2 C13 C12 118.09(15) y
O2 C13 C8 122.38(15) y
C12 C13 C8 119.45(15) ?

loop_
_geom_bond_atom_site_label_1
_geom_bond_atom_site_label_2
_geom_bond_site_symmetry_2
_geom_bond_distance
_geom_bond_publ_flag
Cl C1 . 1.7412(18) y
O1 N . 1.3260(16) y
O2 C13 . 1.3488(19) y
O2 H1 . 0.95(3) ?
N C7 . 1.298(2) y
N C5 . 1.448(2) y
C1 C6 . 1.380(2) ?
C1 C2 . 1.380(2) ?
C2 C3 . 1.378(3) ?
C2 H2 . 0.9300 ?
C3 C4 . 1.383(2) ?
C3 H3 . 0.9300 ?
C4 C5 . 1.384(2) ?
C4 H4 . 0.9300 ?
C5 C6 . 1.382(2) ?
C6 H6 . 0.9300 ?
C7 C8 . 1.450(2) y
C7 H7 . 0.942(18) ?
C8 C9 . 1.403(2) ?
C8 C13 . 1.406(2) ?
C9 C10 . 1.373(3) ?
C9 H9 . 0.9300 ?
C10 C11 . 1.380(3) ?
C10 H10 . 0.9300 ?
C11 C12 . 1.375(3) ?
C11 H11 . 0.9300 ?
C12 C13 . 1.392(2) ?
C12 H12 . 0.9300 ?

loop_
_geom_hbond_atom_site_label_D
_geom_hbond_atom_site_label_H
_geom_hbond_atom_site_label_A
_geom_hbond_site_symmetry_A
_geom_hbond_distance_DH
_geom_hbond_distance_HA
_geom_hbond_distance_DA
_geom_hbond_angle_DHA
_geom_hbond_publ_flag
O2 H1 O1 . 0.95(3) 1.57(3) 2.495(2) 163(2) yes
O2 H1 N . 0.95(3) 2.29(2) 3.005(2) 131.7(19) no
C3 H3 Cg2 4_675 0.93 2.87 3.549(3) 131 yes
C9 H9 Cg1 4_676 0.93 2.98 3.536(3) 120 yes

loop_
_geom_torsion_atom_site_label_1
_geom_torsion_atom_site_label_2
_geom_torsion_atom_site_label_3
_geom_torsion_atom_site_label_4
_geom_torsion
_geom_torsion_publ_flag
C6 C1 C2 C3 -0.1(3) ?
Cl C1 C2 C3 -179.66(13) y
C1 C2 C3 C4 0.1(3) ?
C2 C3 C4 C5 -0.3(3) ?
C3 C4 C5 C6 0.4(2) ?
C3 C4 C5 N 178.64(15) ?
C7 N C5 C6 -145.15(16) ?
O1 N C5 C6 35.03(19) y
C7 N C5 C4 36.6(2) ?
O1 N C5 C4 -143.26(15) y
C2 C1 C6 C5 0.3(3) ?
Cl C1 C6 C5 179.81(12) ?
C4 C5 C6 C1 -0.4(2) ?
N C5 C6 C1 -178.71(14) ?
O1 N C7 C8 0.4(3) y
C5 N C7 C8 -179.37(14) y
N C7 C8 C9 147.22(16) y
N C7 C8 C13 -35.1(3) y
C13 C8 C9 C10 3.7(3) ?
C7 C8 C9 C10 -178.45(16) ?
C8 C9 C10 C11 -2.6(3) ?
C9 C10 C11 C12 0.3(3) ?
C10 C11 C12 C13 0.8(3) ?
C11 C12 C13 O2 -176.43(16) ?
C11 C12 C13 C8 0.4(3) ?
C9 C8 C13 O2 174.12(15) ?
C7 C8 C13 O2 -3.5(3) ?
C9 C8 C13 C12 -2.6(2) ?
C7 C8 C13 C12 179.78(15) ?

loop_
_cod_related_entry_id
_cod_related_entry_database
_cod_related_entry_code
1 ChemSpider 21131945
